data_4506651
loop_
_publ_author_name
'Ebenezer, Samuel'
'Muthiah, P. Thomas'

_publ_section_title
;
 Design of Co-crystals/Salts of Aminopyrimidines and Carboxylic Acids
 through Recurrently Occurring Synthons
;
_journal_issue 7
_journal_name_full 'Crystal Growth &amp; Design'
_journal_page_first 3766
_journal_paper_doi 10.1021/cg3005954
_journal_volume 12
_journal_year 2012
_chemical_formula_moiety 'C6 H9 N3 O2, C8 H8 O2'
_chemical_formula_sum 'C14 H17 N3 O4'
_chemical_formula_weight 291.31
_chemical_name_systematic
;
 2-amino-4,6-dimethoxypyrimidine-2-methylbenzoic acid
;
_space_group_IT_number 2
_symmetry_cell_setting triclinic
_symmetry_space_group_name_Hall '-P 1'
_symmetry_space_group_name_H-M 'P -1'
_atom_sites_solution_hydrogens geom
_atom_sites_solution_primary direct
_atom_sites_solution_secondary difmap
_audit_creation_method SHELXL-97
_cell_angle_alpha 88.995(2)
_cell_angle_beta 75.052(2)
_cell_angle_gamma 73.045(2)
_cell_formula_units_Z 2
_cell_length_a 7.5478(2)
_cell_length_b 7.8842(2)
_cell_length_c 13.4987(3)
_cell_measurement_reflns_used 5105
_cell_measurement_temperature 293(2)
_cell_measurement_theta_max 32.3
_cell_measurement_theta_min 1.6
_cell_volume 740.92(3)
_computing_cell_refinement 'SAINT (Bruker, 2008)'
_computing_data_collection 'SMART APEX II (Bruker, 2008)'
_computing_data_reduction 'SAINT (Bruker, 2008)'
_computing_molecular_graphics 'Mercury 2.2 (Macrae et al., 2006)'
_computing_publication_material 'PLATON (Spek, 2003)'
_computing_structure_refinement 'SHELXL-97 (Sheldrick, 2008)'
_computing_structure_solution 'SHELXS-97 (Sheldrick, 2008)'
_diffrn_ambient_temperature 293(2)
_diffrn_measured_fraction_theta_full 1.000
_diffrn_measured_fraction_theta_max 0.969
_diffrn_measurement_device_type 'Bruker SMART APEX II CCD area-detector'
_diffrn_measurement_method '\f and \w scans'
_diffrn_radiation_monochromator graphite
_diffrn_radiation_source 'fine-focus sealed tube'
_diffrn_radiation_type MoK\a
_diffrn_radiation_wavelength 0.71073
_diffrn_reflns_av_R_equivalents 0.0397
_diffrn_reflns_av_sigmaI/netI 0.0549
_diffrn_reflns_limit_h_max 10
_diffrn_reflns_limit_h_min -11
_diffrn_reflns_limit_k_max 11
_diffrn_reflns_limit_k_min -11
_diffrn_reflns_limit_l_max 20
_diffrn_reflns_limit_l_min -19
_diffrn_reflns_number 18029
_diffrn_reflns_theta_full 25.00
_diffrn_reflns_theta_max 32.29
_diffrn_reflns_theta_min 1.56
_exptl_absorpt_coefficient_mu 0.097
_exptl_absorpt_correction_T_max 0.9827
_exptl_absorpt_correction_T_min 0.9789
_exptl_absorpt_correction_type multi-scan
_exptl_absorpt_process_details 'SADABS; (Bruker, 2008)'
_exptl_crystal_colour colourless
_exptl_crystal_density_diffrn 1.306
_exptl_crystal_density_method 'not measured'
_exptl_crystal_description plate
_exptl_crystal_F_000 308
_exptl_crystal_size_max 0.22
_exptl_crystal_size_mid 0.20
_exptl_crystal_size_min 0.18
_refine_diff_density_max 0.227
_refine_diff_density_min -0.187
_refine_diff_density_rms 0.040
_refine_ls_extinction_method none
_refine_ls_goodness_of_fit_ref 1.006
_refine_ls_hydrogen_treatment constr
_refine_ls_matrix_type full
_refine_ls_number_parameters 194
_refine_ls_number_reflns 5105
_refine_ls_number_restraints 0
_refine_ls_restrained_S_all 1.006
_refine_ls_R_factor_all 0.1592
_refine_ls_R_factor_gt 0.0593
_refine_ls_shift/su_max 0.000
_refine_ls_shift/su_mean 0.000
_refine_ls_structure_factor_coef Fsqd
_refine_ls_weighting_details 'calc w=1/[\s^2^(Fo^2^)+(0.0835P)^2^+0.0000P] where P=(Fo^2^+2Fc^2^)/3'
_refine_ls_weighting_scheme calc
_refine_ls_wR_factor_gt 0.1457
_refine_ls_wR_factor_ref 0.1883
_reflns_number_gt 2091
_reflns_number_total 5105
_reflns_threshold_expression >2sigma(I)
_cod_duplicate_entry 4506395
_cod_data_source_file cg3005954_si_001.cif
_cod_data_source_block MOP3MBA
_cod_depositor_comments
;
The following automatic conversions were performed:

'_symmetry_cell_setting' value 'Triclinic' changed to 'triclinic'
according to /home/saulius/struct/CIF-dictionaries/cif_core.dic
dictionary named 'cif_core.dic' version 2.4.2 from 2011-04-26.

Automatic conversion script
Id: cif_fix_values 1891 2012-01-12 08:04:46Z andrius 
;
_cod_database_code 4506651

loop_
_symmetry_equiv_pos_as_xyz
'x, y, z'
'-x, -y, -z'

loop_
_atom_site_label
_atom_site_type_symbol
_atom_site_fract_x
_atom_site_fract_y
_atom_site_fract_z
_atom_site_U_iso_or_equiv
_atom_site_adp_type
_atom_site_occupancy
_atom_site_symmetry_multiplicity
_atom_site_calc_flag
_atom_site_refinement_flags
O1 O 0.47123(16) 0.45216(18) 0.32795(10) 0.0669(4) Uani 1 1 d .
H1 H 0.5034 0.3852 0.3716 0.100 Uiso 1 1 calc R
O2 O 0.78646(18) 0.37770(18) 0.25841(10) 0.0756(4) Uani 1 1 d .
C9 C 0.6231(2) 0.4548(2) 0.25614(14) 0.0552(5) Uani 1 1 d .
C10 C 0.5796(2) 0.5657(2) 0.16972(13) 0.0536(4) Uani 1 1 d .
C11 C 0.3936(3) 0.6427(2) 0.16404(15) 0.0639(5) Uani 1 1 d .
H11 H 0.2927 0.6259 0.2157 0.077 Uiso 1 1 calc R
C12 C 0.3531(3) 0.7446(2) 0.08315(16) 0.0666(5) Uani 1 1 d .
C13 C 0.5050(3) 0.7690(3) 0.00952(17) 0.0805(6) Uani 1 1 d .
H13 H 0.4816 0.8375 -0.0452 0.097 Uiso 1 1 calc R
C14 C 0.6913(3) 0.6948(3) 0.01444(17) 0.0891(7) Uani 1 1 d .
H14 H 0.7919 0.7137 -0.0365 0.107 Uiso 1 1 calc R
C15 C 0.7294(3) 0.5919(3) 0.09488(15) 0.0709(6) Uani 1 1 d .
H15 H 0.8553 0.5411 0.0982 0.085 Uiso 1 1 calc R
C16 C 0.1502(3) 0.8255(3) 0.0769(2) 0.1025(8) Uani 1 1 d .
H16C H 0.1455 0.8178 0.0068 0.123 Uiso 1 1 calc R
H16B H 0.1062 0.9480 0.1018 0.123 Uiso 1 1 calc R
H16A H 0.0692 0.7626 0.1181 0.123 Uiso 1 1 calc R
O8 O 0.20720(15) 0.35187(15) 0.53971(9) 0.0608(4) Uani 1 1 d .
O7 O 0.56556(16) -0.04771(16) 0.72914(9) 0.0650(4) Uani 1 1 d .
N3 N 0.71899(18) 0.05544(17) 0.58106(10) 0.0487(4) Uani 1 1 d .
N2 N 0.85167(19) 0.16389(19) 0.43094(11) 0.0643(5) Uani 1 1 d .
H2B H 0.8420 0.2276 0.3791 0.077 Uiso 1 1 calc R
H2A H 0.9630 0.1029 0.4367 0.077 Uiso 1 1 calc R
N1 N 0.52629(18) 0.25761(17) 0.48838(10) 0.0496(4) Uani 1 1 d .
C2 C 0.6948(2) 0.1596(2) 0.50205(12) 0.0475(4) Uani 1 1 d .
C6 C 0.3692(2) 0.2515(2) 0.56002(13) 0.0494(4) Uani 1 1 d .
C5 C 0.3759(2) 0.1516(2) 0.64376(13) 0.0534(4) Uani 1 1 d .
H5 H 0.2658 0.1490 0.6936 0.064 Uiso 1 1 calc R
C4 C 0.5584(2) 0.0544(2) 0.64900(13) 0.0490(4) Uani 1 1 d .
C8 C 0.0293(2) 0.3583(3) 0.61215(15) 0.0685(6) Uani 1 1 d .
H8A H 0.0185 0.2402 0.6203 0.103 Uiso 1 1 calc R
H8C H -0.0754 0.4302 0.5877 0.103 Uiso 1 1 calc R
H8B H 0.0253 0.4090 0.6771 0.103 Uiso 1 1 calc R
C7 C 0.7496(3) -0.1629(3) 0.73298(15) 0.0781(6) Uani 1 1 d .
H7A H 0.8085 -0.2356 0.6700 0.117 Uiso 1 1 calc R
H7B H 0.7335 -0.2375 0.7895 0.117 Uiso 1 1 calc R
H7C H 0.8298 -0.0929 0.7419 0.117 Uiso 1 1 calc R

loop_
_atom_site_aniso_label
_atom_site_aniso_U_11
_atom_site_aniso_U_22
_atom_site_aniso_U_33
_atom_site_aniso_U_23
_atom_site_aniso_U_13
_atom_site_aniso_U_12
O1 0.0486(8) 0.0802(9) 0.0700(9) 0.0296(7) -0.0218(7) -0.0125(6)
O2 0.0494(8) 0.0952(10) 0.0775(9) 0.0350(7) -0.0253(7) -0.0086(7)
C9 0.0479(10) 0.0588(11) 0.0604(11) 0.0127(8) -0.0235(9) -0.0102(8)
C10 0.0500(10) 0.0553(10) 0.0565(10) 0.0095(8) -0.0226(8) -0.0101(8)
C11 0.0532(11) 0.0703(12) 0.0701(12) 0.0191(9) -0.0265(9) -0.0134(9)
C12 0.0629(12) 0.0657(12) 0.0727(13) 0.0136(10) -0.0341(11) -0.0078(10)
C13 0.0831(15) 0.0881(16) 0.0705(13) 0.0292(11) -0.0354(12) -0.0140(12)
C14 0.0696(14) 0.1203(19) 0.0734(14) 0.0407(13) -0.0205(11) -0.0232(13)
C15 0.0542(12) 0.0887(14) 0.0680(12) 0.0201(10) -0.0238(10) -0.0129(10)
C16 0.0780(16) 0.1106(19) 0.123(2) 0.0401(16) -0.0560(15) -0.0108(14)
O8 0.0351(6) 0.0653(8) 0.0731(8) 0.0145(6) -0.0199(6) 0.0026(5)
O7 0.0467(7) 0.0754(8) 0.0598(8) 0.0254(6) -0.0110(6) -0.0021(6)
N3 0.0372(7) 0.0504(8) 0.0550(8) 0.0135(6) -0.0178(6) -0.0032(6)
N2 0.0355(8) 0.0814(11) 0.0686(10) 0.0350(8) -0.0176(7) -0.0048(7)
N1 0.0358(7) 0.0522(8) 0.0569(8) 0.0119(6) -0.0184(6) -0.0020(6)
C2 0.0381(9) 0.0484(9) 0.0534(10) 0.0103(7) -0.0166(7) -0.0053(7)
C6 0.0378(9) 0.0470(9) 0.0595(10) 0.0039(8) -0.0183(8) -0.0019(7)
C5 0.0395(9) 0.0559(10) 0.0573(10) 0.0073(8) -0.0127(8) -0.0032(7)
C4 0.0443(9) 0.0502(9) 0.0487(9) 0.0102(7) -0.0144(8) -0.0068(7)
C8 0.0324(9) 0.0740(13) 0.0868(14) 0.0085(10) -0.0136(9) 0.0006(8)
C7 0.0553(12) 0.0929(15) 0.0712(13) 0.0407(11) -0.0192(10) 0.0005(10)

loop_
_atom_type_symbol
_atom_type_description
_atom_type_scat_dispersion_real
_atom_type_scat_dispersion_imag
_atom_type_scat_source
C C 0.0033 0.0016 'International Tables Vol C Tables 4.2.6.8 and 6.1.1.4'
H H 0.0000 0.0000 'International Tables Vol C Tables 4.2.6.8 and 6.1.1.4'
N N 0.0061 0.0033 'International Tables Vol C Tables 4.2.6.8 and 6.1.1.4'
O O 0.0106 0.0060 'International Tables Vol C Tables 4.2.6.8 and 6.1.1.4'

loop_
_geom_angle_atom_site_label_1
_geom_angle_atom_site_label_2
_geom_angle_atom_site_label_3
_geom_angle
C9 O1 H1 109.5
O2 C9 O1 124.15(16)
O2 C9 C10 122.04(17)
O1 C9 C10 113.80(14)
C15 C10 C11 119.66(17)
C15 C10 C9 118.65(15)
C11 C10 C9 121.69(17)
C10 C11 C12 121.69(19)
C10 C11 H11 119.2
C12 C11 H11 119.2
C13 C12 C11 117.54(18)
C13 C12 C16 121.22(19)
C11 C12 C16 121.2(2)
C12 C13 C14 121.59(19)
C12 C13 H13 119.2
C14 C13 H13 119.2
C13 C14 C15 120.2(2)
C13 C14 H14 119.9
C15 C14 H14 119.9
C10 C15 C14 119.32(18)
C10 C15 H15 120.3
C14 C15 H15 120.3
C12 C16 H16C 109.5
C12 C16 H16B 109.5
H16C C16 H16B 109.5
C12 C16 H16A 109.5
H16C C16 H16A 109.5
H16B C16 H16A 109.5
C6 O8 C8 117.52(13)
C4 O7 C7 117.67(14)
C4 N3 C2 114.86(13)
C2 N2 H2B 120.0
C2 N2 H2A 120.0
H2B N2 H2A 120.0
C6 N1 C2 116.44(14)
N2 C2 N1 116.88(14)
N2 C2 N3 117.30(13)
N1 C2 N3 125.81(15)
N1 C6 O8 112.42(14)
N1 C6 C5 122.95(14)
O8 C6 C5 124.63(15)
C6 C5 C4 115.31(16)
C6 C5 H5 122.3
C4 C5 H5 122.3
N3 C4 O7 119.81(14)
N3 C4 C5 124.62(15)
O7 C4 C5 115.56(15)
O8 C8 H8A 109.5
O8 C8 H8C 109.5
H8A C8 H8C 109.5
O8 C8 H8B 109.5
H8A C8 H8B 109.5
H8C C8 H8B 109.5
O7 C7 H7A 109.5
O7 C7 H7B 109.5
H7A C7 H7B 109.5
O7 C7 H7C 109.5
H7A C7 H7C 109.5
H7B C7 H7C 109.5

loop_
_geom_bond_atom_site_label_1
_geom_bond_atom_site_label_2
_geom_bond_distance
O1 C9 1.3018(19)
O1 H1 0.8200
O2 C9 1.2131(19)
C9 C10 1.492(2)
C10 C15 1.372(2)
C10 C11 1.379(2)
C11 C12 1.389(3)
C11 H11 0.9300
C12 C13 1.369(3)
C12 C16 1.502(3)
C13 C14 1.375(3)
C13 H13 0.9300
C14 C15 1.383(3)
C14 H14 0.9300
C15 H15 0.9300
C16 H16C 0.9600
C16 H16B 0.9600
C16 H16A 0.9600
O8 C6 1.3406(17)
O8 C8 1.4305(19)
O7 C4 1.3401(19)
O7 C7 1.434(2)
N3 C4 1.320(2)
N3 C2 1.352(2)
N2 C2 1.327(2)
N2 H2B 0.8600
N2 H2A 0.8600
N1 C6 1.335(2)
N1 C2 1.3388(18)
C6 C5 1.370(2)
C5 C4 1.386(2)
C5 H5 0.9300
C8 H8A 0.9600
C8 H8C 0.9600
C8 H8B 0.9600
C7 H7A 0.9600
C7 H7B 0.9600
C7 H7C 0.9600

loop_
_cod_related_entry_id
_cod_related_entry_database
_cod_related_entry_code
1 ChemSpider 30652455
